data_4501489
loop_
_publ_author_name
'Su, Zhi'
'Fan, Jian'
'Okamura, Taka-aki'
'Chen, Man-Sheng'
'Chen, Shui-Sheng'
'Sun, Wei-Yin'
'Ueyama, Norikazu'

_publ_section_title
;
 Interpenetrating and Self-Penetrating Zinc(II) Complexes with Rigid
 Tripodal Imidazole-Containing Ligand and Benzenedicarboxylate
;
_journal_issue 4
_journal_name_full 'Crystal Growth &amp; Design'
_journal_page_first 1911
_journal_paper_doi 10.1021/cg100020t
_journal_volume 10
_journal_year 2010
_chemical_formula_moiety 'C30 H26 Cl2 N12 O9 Zn'
_chemical_formula_sum 'C30 H26 Cl2 N12 O9 Zn'
_chemical_formula_weight 834.90
_chemical_name_systematic
; 
[Zn(F1)2(H2O)](ClO4)2 
;
_space_group_IT_number 120
_symmetry_cell_setting tetragonal
_symmetry_Int_Tables_number 120
_symmetry_space_group_name_Hall 'I -4 -2c'
_symmetry_space_group_name_H-M 'I -4 c 2'
_atom_sites_solution_hydrogens geom
_atom_sites_solution_primary direct
_atom_sites_solution_secondary difmap
_audit_creation_date 2008-08-14
_audit_creation_method SHELXL-97
_cell_angle_alpha 90.00
_cell_angle_beta 90.00
_cell_angle_gamma 90.00
_cell_formula_units_Z 8
_cell_length_a 21.256(3)
_cell_length_b 21.256(3)
_cell_length_c 15.112(3)
_cell_measurement_reflns_used 18278
_cell_measurement_temperature 200
_cell_measurement_theta_max 27.5
_cell_measurement_theta_min 3.0
_cell_volume 6827.9(19)
_computing_structure_refinement 'SHELXL-97 (Sheldrick, 1997)'
_computing_structure_solution 'SHELXS-97 (Sheldrick, 1997)'
_diffrn_ambient_temperature 200
_diffrn_detector_area_resol_mean 10.00
_diffrn_measured_fraction_theta_full 0.998
_diffrn_measured_fraction_theta_max 0.998
_diffrn_measurement_device_type 'Rigaku RAXIS-RAPID'
_diffrn_measurement_method \w
_diffrn_radiation_monochromator graphite
_diffrn_radiation_source 'fine-focus sealed tube'
_diffrn_radiation_type MoK\a
_diffrn_radiation_wavelength 0.71075
_diffrn_reflns_av_R_equivalents 0.0538
_diffrn_reflns_av_sigmaI/netI 0.0405
_diffrn_reflns_limit_h_max 27
_diffrn_reflns_limit_h_min -27
_diffrn_reflns_limit_k_max 27
_diffrn_reflns_limit_k_min -27
_diffrn_reflns_limit_l_max 19
_diffrn_reflns_limit_l_min -17
_diffrn_reflns_number 31084
_diffrn_reflns_theta_full 27.48
_diffrn_reflns_theta_max 27.48
_diffrn_reflns_theta_min 3.02
_exptl_absorpt_coefficient_mu 0.950
_exptl_absorpt_correction_T_max 0.827
_exptl_absorpt_correction_T_min 0.792
_exptl_absorpt_correction_type multi-scan
_exptl_absorpt_process_details
;
    Higashi, T. (1995). Program for Absorption Correction.
    Rigaku Corporation, Tokyo, Japan.
;
_exptl_crystal_colour colorless
_exptl_crystal_density_diffrn 1.624
_exptl_crystal_density_method 'not measured'
_exptl_crystal_description block
_exptl_crystal_F_000 3408
_exptl_crystal_size_max 0.25
_exptl_crystal_size_mid 0.20
_exptl_crystal_size_min 0.20
_refine_diff_density_max 0.411
_refine_diff_density_min -0.451
_refine_diff_density_rms 0.058
_refine_ls_abs_structure_details 'Flack H D (1983), Acta Cryst. A39, 876-881'
_refine_ls_abs_structure_Flack -0.02(2)
_refine_ls_extinction_method none
_refine_ls_goodness_of_fit_ref 1.034
_refine_ls_hydrogen_treatment mixed
_refine_ls_matrix_type full
_refine_ls_number_parameters 248
_refine_ls_number_reflns 3920
_refine_ls_number_restraints 12
_refine_ls_restrained_S_all 1.097
_refine_ls_R_factor_all 0.0458
_refine_ls_R_factor_gt 0.0380
_refine_ls_shift/su_max 0.000
_refine_ls_shift/su_mean 0.000
_refine_ls_structure_factor_coef Fsqd
_refine_ls_weighting_details 'calc w=1/[\s^2^(Fo^2^)+(0.0450P)^2^+8.1101P] where P=(Fo^2^+2Fc^2^)/3'
_refine_ls_weighting_scheme calc
_refine_ls_wR_factor_gt 0.0891
_refine_ls_wR_factor_ref 0.0934
_reflns_number_gt 3415
_reflns_number_total 3920
_reflns_threshold_expression I>2\s(I)
_cod_data_source_file cg100020t_si_002.cif
_cod_data_source_block 1
_cod_original_cell_volume 6828(2)
_cod_database_code 4501489

loop_
_symmetry_equiv_pos_as_xyz
'x, y, z'
'y, -x, -z'
'-x, -y, z'
'-y, x, -z'
'-x, y, z+1/2'
'-y, -x, -z+1/2'
'x, -y, z+1/2'
'y, x, -z+1/2'
'x+1/2, y+1/2, z+1/2'
'y+1/2, -x+1/2, -z+1/2'
'-x+1/2, -y+1/2, z+1/2'
'-y+1/2, x+1/2, -z+1/2'
'-x+1/2, y+1/2, z+1'
'-y+1/2, -x+1/2, -z+1'
'x+1/2, -y+1/2, z+1'
'y+1/2, x+1/2, -z+1'

loop_
_atom_site_label
_atom_site_type_symbol
_atom_site_fract_x
_atom_site_fract_y
_atom_site_fract_z
_atom_site_U_iso_or_equiv
_atom_site_adp_type
_atom_site_occupancy
_atom_site_symmetry_multiplicity
_atom_site_calc_flag
_atom_site_refinement_flags
ZN1 Zn 0.5000 0.5000 0.2500 0.02481(15) Uani 1 4 d S
ZN2 Zn 0.5000 0.0000 0.2500 0.02488(15) Uani 1 4 d S
Cl1 Cl 0.47960(4) 0.22112(4) 0.34012(6) 0.03716(19) Uani 1 1 d .
O11 O 0.44777(19) 0.26960(17) 0.2936(2) 0.0815(11) Uani 1 1 d .
O12 O 0.52833(17) 0.24461(14) 0.3951(2) 0.0634(9) Uani 1 1 d .
O13 O 0.5072(2) 0.1825(2) 0.2741(4) 0.132(2) Uani 1 1 d U
O14 O 0.43520(18) 0.1884(3) 0.3897(3) 0.146(2) Uani 1 1 d U
O1 O 0.42643(9) 0.57357(9) 0.2500 0.0350(7) Uani 1 2 d S
H1 H 0.4012(18) 0.5829(18) 0.286(2) 0.042 Uiso 1 1 d .
N2 N 0.39148(11) 0.37121(10) 0.10028(17) 0.0253(5) Uani 1 1 d .
N1 N 0.45072(12) 0.44853(11) 0.15058(17) 0.0289(5) Uani 1 1 d .
N4 N 0.42366(12) 0.14712(11) 0.10844(18) 0.0291(6) Uani 1 1 d .
N3 N 0.47252(12) 0.06635(11) 0.16704(19) 0.0304(6) Uani 1 1 d .
N6 N 0.21072(11) 0.22972(12) 0.12619(19) 0.0304(6) Uani 1 1 d .
N5 N 0.11975(13) 0.18001(13) 0.1489(2) 0.0397(7) Uani 1 1 d .
C1 C 0.36462(14) 0.30914(13) 0.09810(19) 0.0242(6) Uani 1 1 d .
C2 C 0.40573(15) 0.25881(13) 0.0944(2) 0.0266(6) Uani 1 1 d .
H2 H 0.4495 0.2651 0.0856 0.032 Uiso 1 1 calc R
C3 C 0.38099(15) 0.19857(13) 0.1040(2) 0.0271(6) Uani 1 1 d .
C4 C 0.31697(15) 0.18834(14) 0.11403(19) 0.0281(6) Uani 1 1 d .
H3 H 0.3010 0.1468 0.1201 0.034 Uiso 1 1 calc R
C5 C 0.27616(14) 0.23994(14) 0.1151(2) 0.0271(6) Uani 1 1 d .
C6 C 0.29987(15) 0.30131(14) 0.10791(19) 0.0258(5) Uani 1 1 d .
H4 H 0.2725 0.3366 0.1097 0.031 Uiso 1 1 calc R
C7 C 0.37358(15) 0.42505(14) 0.0551(2) 0.0310(7) Uani 1 1 d .
H5 H 0.3417 0.4286 0.0114 0.037 Uiso 1 1 calc R
C8 C 0.41113(15) 0.47158(14) 0.0865(2) 0.0298(7) Uani 1 1 d .
H6 H 0.4102 0.5140 0.0669 0.036 Uiso 1 1 calc R
C9 C 0.43816(14) 0.38799(13) 0.1566(2) 0.0302(7) Uani 1 1 d .
H7 H 0.4591 0.3597 0.1954 0.036 Uiso 1 1 calc R
C10 C 0.47944(16) 0.14046(16) 0.0626(2) 0.0373(8) Uani 1 1 d .
H8 H 0.4943 0.1662 0.0157 0.045 Uiso 1 1 calc R
C11 C 0.50882(17) 0.08985(15) 0.0980(2) 0.0385(8) Uani 1 1 d .
H9 H 0.5479 0.0731 0.0788 0.046 Uiso 1 1 calc R
C12 C 0.42194(14) 0.10162(13) 0.1710(2) 0.0309(7) Uani 1 1 d .
H10 H 0.3886 0.0960 0.2122 0.037 Uiso 1 1 calc R
C13 C 0.16361(16) 0.27520(18) 0.1297(3) 0.0520(11) Uani 1 1 d .
H11 H 0.1686 0.3194 0.1235 0.062 Uiso 1 1 calc R
C14 C 0.10934(18) 0.24347(16) 0.1437(3) 0.0506(11) Uani 1 1 d .
H12 H 0.0692 0.2627 0.1493 0.061 Uiso 1 1 calc R
C15 C 0.18104(16) 0.17323(16) 0.1379(2) 0.0347(7) Uani 1 1 d .
H13 H 0.2020 0.1338 0.1380 0.042 Uiso 1 1 calc R

loop_
_atom_site_aniso_label
_atom_site_aniso_U_11
_atom_site_aniso_U_22
_atom_site_aniso_U_33
_atom_site_aniso_U_23
_atom_site_aniso_U_13
_atom_site_aniso_U_12
ZN1 0.01953(18) 0.01953(18) 0.0354(3) 0.000 0.000 -0.0040(2)
ZN2 0.01992(18) 0.01992(18) 0.0348(3) 0.000 0.000 0.000
Cl1 0.0300(4) 0.0378(4) 0.0437(4) 0.0024(4) -0.0040(4) 0.0046(3)
O11 0.106(3) 0.071(2) 0.067(2) 0.0113(18) -0.038(2) 0.030(2)
O12 0.063(2) 0.065(2) 0.0626(19) 0.0081(15) -0.0297(17) -0.0173(14)
O13 0.113(3) 0.125(3) 0.158(4) -0.094(3) -0.031(3) 0.064(3)
O14 0.061(2) 0.237(6) 0.140(4) 0.125(4) -0.028(2) -0.061(3)
O1 0.0286(10) 0.0286(10) 0.0479(19) 0.0062(12) 0.0062(12) 0.0115(12)
N2 0.0232(12) 0.0155(11) 0.0373(14) -0.0001(10) -0.0043(10) -0.0029(9)
N1 0.0287(13) 0.0183(12) 0.0397(13) 0.0014(11) -0.0043(12) -0.0045(8)
N4 0.0313(14) 0.0204(12) 0.0356(14) 0.0012(11) 0.0005(12) 0.0019(10)
N3 0.0320(13) 0.0221(12) 0.0372(15) 0.0009(11) 0.0040(12) 0.0029(9)
N6 0.0263(13) 0.0244(12) 0.0406(14) 0.0003(11) -0.0058(11) -0.0036(10)
N5 0.0327(15) 0.0412(16) 0.0452(17) 0.0048(14) -0.0045(13) -0.0071(12)
C1 0.0270(15) 0.0183(13) 0.0272(14) 0.0003(11) -0.0031(11) -0.0054(11)
C2 0.0244(15) 0.0231(14) 0.0325(16) -0.0006(12) -0.0035(12) -0.0014(11)
C3 0.0338(16) 0.0186(14) 0.0290(15) 0.0014(12) -0.0053(13) 0.0022(12)
C4 0.0323(17) 0.0186(15) 0.0335(15) -0.0028(12) -0.0057(14) -0.0031(10)
C5 0.0252(15) 0.0254(14) 0.0308(14) 0.0015(12) -0.0025(12) -0.0046(11)
C6 0.0281(16) 0.0168(14) 0.0327(14) 0.0001(12) -0.0056(13) -0.0010(10)
C7 0.0295(16) 0.0246(15) 0.0388(17) 0.0058(13) -0.0053(14) -0.0011(12)
C8 0.0334(16) 0.0193(14) 0.0367(17) 0.0056(12) 0.0004(13) -0.0009(12)
C9 0.0296(15) 0.0183(13) 0.0429(17) 0.0033(13) -0.0102(15) -0.0038(11)
C10 0.0411(19) 0.0329(17) 0.0380(18) 0.0061(15) 0.0123(15) 0.0081(14)
C11 0.041(2) 0.0311(17) 0.0436(19) 0.0039(16) 0.0146(15) 0.0049(14)
C12 0.0318(15) 0.0225(14) 0.0384(17) 0.0056(12) -0.0003(13) 0.0020(11)
C13 0.0293(18) 0.0275(18) 0.099(3) 0.0120(19) -0.001(2) 0.0012(13)
C14 0.0264(18) 0.039(2) 0.086(3) 0.004(2) -0.005(2) 0.0006(14)
C15 0.0329(17) 0.0276(17) 0.0434(18) 0.0039(14) -0.0041(14) -0.0083(12)

loop_
_atom_type_symbol
_atom_type_description
_atom_type_scat_dispersion_real
_atom_type_scat_dispersion_imag
_atom_type_scat_source
Zn Zn 0.2839 1.4301 'International Tables Vol C Tables 4.2.6.8 and 6.1.1.4'
Cl Cl 0.1484 0.1585 'International Tables Vol C Tables 4.2.6.8 and 6.1.1.4'
O O 0.0106 0.0060 'International Tables Vol C Tables 4.2.6.8 and 6.1.1.4'
N N 0.0061 0.0033 'International Tables Vol C Tables 4.2.6.8 and 6.1.1.4'
C C 0.0033 0.0016 'International Tables Vol C Tables 4.2.6.8 and 6.1.1.4'
H H 0.0000 0.0000 'International Tables Vol C Tables 4.2.6.8 and 6.1.1.4'

loop_
_geom_angle_atom_site_label_1
_geom_angle_atom_site_label_2
_geom_angle_atom_site_label_3
_geom_angle
_geom_angle_site_symmetry_1
_geom_angle_site_symmetry_3
N1 ZN1 N1 90.46(13) 3_665 .
N1 ZN1 N1 89.57(13) 3_665 6_665
N1 ZN1 N1 178.23(14) . 6_665
N1 ZN1 N1 178.23(14) 3_665 8
N1 ZN1 N1 89.57(13) . 8
N1 ZN1 N1 90.46(13) 6_665 8
N1 ZN1 O1 90.89(7) 3_665 3_665
N1 ZN1 O1 89.12(7) . 3_665
N1 ZN1 O1 89.12(7) 6_665 3_665
N1 ZN1 O1 90.88(7) 8 3_665
N1 ZN1 O1 89.11(7) 3_665 .
N1 ZN1 O1 90.88(7) . .
N1 ZN1 O1 90.88(7) 6_665 .
N1 ZN1 O1 89.11(7) 8 .
O1 ZN1 O1 180.00(7) 3_665 .
N3 ZN2 N3 101.21(16) 3_655 .
N3 ZN2 N3 113.75(8) 3_655 10
N3 ZN2 N3 113.76(8) . 10
N3 ZN2 N3 113.76(8) 3_655 12_545
N3 ZN2 N3 113.75(8) . 12_545
N3 ZN2 N3 101.21(16) 10 12_545
O14 Cl1 O12 110.8(3) . .
O14 Cl1 O11 107.8(3) . .
O12 Cl1 O11 112.5(2) . .
O14 Cl1 O13 111.8(4) . .
O12 Cl1 O13 108.2(2) . .
O11 Cl1 O13 105.6(3) . .
ZN1 O1 H1 131(3) . .
C9 N2 C7 107.1(2) . .
C9 N2 C1 123.1(2) . .
C7 N2 C1 129.6(2) . .
C9 N1 C8 105.8(2) . .
C9 N1 ZN1 123.5(2) . .
C8 N1 ZN1 127.92(19) . .
C12 N4 C10 107.5(3) . .
C12 N4 C3 124.5(3) . .
C10 N4 C3 127.1(3) . .
C12 N3 C11 106.5(3) . .
C12 N3 ZN2 128.4(2) . .
C11 N3 ZN2 124.7(2) . .
C15 N6 C13 105.8(3) . .
C15 N6 C5 127.0(3) . .
C13 N6 C5 127.1(3) . .
C15 N5 C14 105.0(3) . .
C2 C1 C6 122.4(3) . .
C2 C1 N2 117.4(3) . .
C6 C1 N2 119.9(3) . .
C1 C2 C3 118.0(3) . .
C1 C2 H2 121.0 . .
C3 C2 H2 121.0 . .
C4 C3 C2 121.8(3) . .
C4 C3 N4 120.0(3) . .
C2 C3 N4 118.1(3) . .
C3 C4 C5 119.2(3) . .
C3 C4 H3 120.4 . .
C5 C4 H3 120.4 . .
C4 C5 C6 120.4(3) . .
C4 C5 N6 119.3(3) . .
C6 C5 N6 120.3(3) . .
C1 C6 C5 118.3(3) . .
C1 C6 H4 120.9 . .
C5 C6 H4 120.9 . .
C8 C7 N2 105.6(3) . .
C8 C7 H5 127.2 . .
N2 C7 H5 127.2 . .
C7 C8 N1 110.3(3) . .
C7 C8 H6 124.8 . .
N1 C8 H6 124.8 . .
N1 C9 N2 111.2(3) . .
N1 C9 H7 124.4 . .
N2 C9 H7 124.4 . .
C11 C10 N4 106.2(3) . .
C11 C10 H8 126.9 . .
N4 C10 H8 126.9 . .
C10 C11 N3 109.0(3) . .
C10 C11 H9 125.5 . .
N3 C11 H9 125.5 . .
N3 C12 N4 110.8(3) . .
N3 C12 H10 124.6 . .
N4 C12 H10 124.6 . .
C14 C13 N6 105.8(3) . .
C14 C13 H11 127.1 . .
N6 C13 H11 127.1 . .
C13 C14 N5 111.2(3) . .
C13 C14 H12 124.4 . .
N5 C14 H12 124.4 . .
N5 C15 N6 112.0(3) . .
N5 C15 H13 124.0 . .
N6 C15 H13 124.0 . .

loop_
_geom_bond_atom_site_label_1
_geom_bond_atom_site_label_2
_geom_bond_distance
_geom_bond_site_symmetry_2
ZN1 N1 2.133(2) 3_665
ZN1 N1 2.133(2) .
ZN1 N1 2.133(2) 6_665
ZN1 N1 2.133(2) 8
ZN1 O1 2.211(3) 3_665
ZN1 O1 2.212(3) .
ZN2 N3 1.975(3) 3_655
ZN2 N3 1.975(3) .
ZN2 N3 1.975(3) 10
ZN2 N3 1.976(3) 12_545
Cl1 O14 1.391(4) .
Cl1 O12 1.418(3) .
Cl1 O11 1.419(3) .
Cl1 O13 1.420(4) .
O1 H1 0.79(3) .
N2 C9 1.355(4) .
N2 C7 1.386(4) .
N2 C1 1.438(3) .
N1 C9 1.318(3) .
N1 C8 1.373(4) .
N4 C12 1.353(4) .
N4 C10 1.380(4) .
N4 C3 1.422(4) .
N3 C12 1.312(4) .
N3 C11 1.390(4) .
N6 C15 1.368(4) .
N6 C13 1.393(4) .
N6 C5 1.418(4) .
N5 C15 1.321(4) .
N5 C14 1.369(4) .
C1 C2 1.382(4) .
C1 C6 1.394(4) .
C2 C3 1.392(4) .
C2 H2 0.9500 .
C3 C4 1.386(5) .
C4 C5 1.399(4) .
C4 H3 0.9500 .
C5 C6 1.403(4) .
C6 H4 0.9500 .
C7 C8 1.357(4) .
C7 H5 0.9500 .
C8 H6 0.9500 .
C9 H7 0.9500 .
C10 C11 1.354(5) .
C10 H8 0.9500 .
C11 H9 0.9500 .
C12 H10 0.9500 .
C13 C14 1.353(5) .
C13 H11 0.9500 .
C14 H12 0.9500 .
C15 H13 0.9500 .

loop_
_geom_torsion_atom_site_label_1
_geom_torsion_atom_site_label_2
_geom_torsion_atom_site_label_3
_geom_torsion_atom_site_label_4
_geom_torsion
_geom_torsion_site_symmetry_1
N1 ZN1 N1 C9 140.6(3) 3_665
N1 ZN1 N1 C9 -41.1(2) 8
O1 ZN1 N1 C9 49.7(2) 3_665
O1 ZN1 N1 C9 -130.3(2) .
N1 ZN1 N1 C8 -60.9(2) 3_665
N1 ZN1 N1 C8 117.3(3) 8
O1 ZN1 N1 C8 -151.8(3) 3_665
O1 ZN1 N1 C8 28.2(3) .
N3 ZN2 N3 C12 136.6(3) 3_655
N3 ZN2 N3 C12 -101.0(3) 10
N3 ZN2 N3 C12 14.2(3) 12_545
N3 ZN2 N3 C11 -52.2(2) 3_655
N3 ZN2 N3 C11 70.2(2) 10
N3 ZN2 N3 C11 -174.6(3) 12_545
C9 N2 C1 C2 -49.3(4) .
C7 N2 C1 C2 136.9(3) .
C9 N2 C1 C6 124.9(3) .
C7 N2 C1 C6 -49.0(5) .
C6 C1 C2 C3 -2.2(5) .
N2 C1 C2 C3 171.7(3) .
C1 C2 C3 C4 2.1(5) .
C1 C2 C3 N4 -174.3(3) .
C12 N4 C3 C4 -45.8(4) .
C10 N4 C3 C4 147.2(3) .
C12 N4 C3 C2 130.7(3) .
C10 N4 C3 C2 -36.4(5) .
C2 C3 C4 C5 -0.4(5) .
N4 C3 C4 C5 175.9(3) .
C3 C4 C5 C6 -1.3(5) .
C3 C4 C5 N6 -179.4(3) .
C15 N6 C5 C4 1.2(5) .
C13 N6 C5 C4 179.4(4) .
C15 N6 C5 C6 -177.0(3) .
C13 N6 C5 C6 1.2(5) .
C2 C1 C6 C5 0.7(5) .
N2 C1 C6 C5 -173.2(3) .
C4 C5 C6 C1 1.1(4) .
N6 C5 C6 C1 179.3(3) .
C9 N2 C7 C8 0.5(4) .
C1 N2 C7 C8 175.1(3) .
N2 C7 C8 N1 -1.1(4) .
C9 N1 C8 C7 1.3(4) .
ZN1 N1 C8 C7 -160.1(2) .
C8 N1 C9 N2 -1.0(4) .
ZN1 N1 C9 N2 161.5(2) .
C7 N2 C9 N1 0.4(4) .
C1 N2 C9 N1 -174.7(3) .
C12 N4 C10 C11 1.5(4) .
C3 N4 C10 C11 170.3(3) .
N4 C10 C11 N3 -1.8(4) .
C12 N3 C11 C10 1.4(4) .
ZN2 N3 C11 C10 -171.4(2) .
C11 N3 C12 N4 -0.4(4) .
ZN2 N3 C12 N4 172.0(2) .
C10 N4 C12 N3 -0.7(4) .
C3 N4 C12 N3 -169.9(3) .
C15 N6 C13 C14 0.4(5) .
C5 N6 C13 C14 -178.1(4) .
N6 C13 C14 N5 -0.3(6) .
C15 N5 C14 C13 0.0(5) .
C14 N5 C15 N6 0.3(4) .
C13 N6 C15 N5 -0.5(4) .
C5 N6 C15 N5 178.1(3) .
